data_4321912
loop_
_publ_author_name
'David Esteban'
'Daniel Ba\~nobre'
'Rufina Bastida'
'Andr\'es de Blas'
'Alejandro Mac\'ias'
'Adolfo Rodr\'iguez'
'Teresa Rodr\'iguez-Blas'
'David E. Fenton'
'Harry Adams'
'Jos\'e Mah\'ia'

_publ_section_title
;
 Barium Templating Schiff-Base Lateral Macrobicycles
;
_journal_name_full 'Inorganic Chemistry'
_journal_page_first 1937
_journal_page_last 1944
_journal_paper_doi 10.1021/ic9811190
_journal_volume 38
_journal_year 1999
_chemical_formula_sum 'C24 H36 Ba Cl2 N4 O11'
_chemical_formula_weight 764.81
_chemical_name_systematic
; 
 ? 
;
_space_group_IT_number 14
_symmetry_cell_setting monoclinic
_symmetry_space_group_name_Hall '-P 2ybc'
_symmetry_space_group_name_H-M 'P 1 21/c 1'
_atom_sites_solution_hydrogens geom
_atom_sites_solution_primary direct
_atom_sites_solution_secondary difmap
_audit_creation_method SHELXL
_cell_angle_alpha 90.00
_cell_angle_beta 91.75(3)
_cell_angle_gamma 90.00
_cell_formula_units_Z 4
_cell_length_a 14.040(5)
_cell_length_b 14.042(6)
_cell_length_c 15.556(7)
_cell_measurement_reflns_used 28
_cell_measurement_temperature 293(2)
_cell_measurement_theta_max 24.818
_cell_measurement_theta_min 11.615
_cell_volume 3065(2)
_computing_cell_refinement 'Siemens XSCANS'
_computing_data_collection 'Siemens XSCANS'
_computing_data_reduction 'Siemens XSCANS'
_computing_molecular_graphics 'Siemens SHELXTL'
_computing_publication_material 'Siemens SHELXTL'
_computing_structure_refinement 'SHELXL-93 (Sheldrick, 1993)'
_computing_structure_solution 'SHELXS-86 (Sheldrick, 1990)'
_diffrn_ambient_temperature 293(2)
_diffrn_measurement_device 'Siemens P4'
_diffrn_measurement_method '\w scans'
_diffrn_radiation_monochromator graphite
_diffrn_radiation_source 'fine-focus sealed tube'
_diffrn_radiation_type MoK\a
_diffrn_radiation_wavelength 0.71073
_diffrn_reflns_av_R_equivalents 0.0389
_diffrn_reflns_av_sigmaI/netI 0.0472
_diffrn_reflns_limit_h_max 16
_diffrn_reflns_limit_h_min -1
_diffrn_reflns_limit_k_max 16
_diffrn_reflns_limit_k_min -1
_diffrn_reflns_limit_l_max 18
_diffrn_reflns_limit_l_min -18
_diffrn_reflns_number 6632
_diffrn_reflns_theta_max 25.05
_diffrn_reflns_theta_min 1.95
_diffrn_standards_decay_% 5.07
_diffrn_standards_interval_count 97
_diffrn_standards_number 3
_exptl_absorpt_coefficient_mu 1.532
_exptl_absorpt_correction_T_max 0.8932
_exptl_absorpt_correction_T_min 0.1459
_exptl_absorpt_correction_type 'psi scans'
_exptl_crystal_colour colourless
_exptl_crystal_density_diffrn 1.657
_exptl_crystal_description plates
_exptl_crystal_F_000 1544
_exptl_crystal_size_max 0.79
_exptl_crystal_size_mid 0.43
_exptl_crystal_size_min 0.13
_refine_diff_density_max 0.805
_refine_diff_density_min -0.822
_refine_diff_density_rms 0.093
_refine_ls_extinction_method none
_refine_ls_goodness_of_fit_all 1.019
_refine_ls_goodness_of_fit_obs 1.046
_refine_ls_matrix_type full
_refine_ls_number_parameters 379
_refine_ls_number_reflns 5381
_refine_ls_number_restraints 0
_refine_ls_restrained_S_all 1.019
_refine_ls_restrained_S_obs 1.046
_refine_ls_R_factor_all 0.0576
_refine_ls_R_factor_obs 0.0408
_refine_ls_shift/esd_max 0.001
_refine_ls_shift/esd_mean 0.000
_refine_ls_structure_factor_coef Fsqd
_refine_ls_weighting_details 'w=1/[\s^2^(Fo^2^)+(0.0628P)^2^+1.7308P] where P=(Fo^2^+2Fc^2^)/3'
_refine_ls_weighting_scheme calc
_refine_ls_wR_factor_all 0.1107
_refine_ls_wR_factor_obs 0.1002
_reflns_number_observed 4255
_reflns_number_total 5381
_reflns_observed_criterion >2sigma(I)
_cod_data_source_file ic9811190_1.cif
_cod_data_source_block for_complex_1a
_cod_depositor_comments
;
The following automatic conversions were performed:

'_refine_ls_weighting_scheme' value 'calc
w=1/[\s^2^(Fo^2^)+(0.0628P)^2^+1.7308P] where P=(Fo^2^+2Fc^2^)/3' was
changed to 'calc'. New tag '_refine_ls_weighting_details' was
created. The value of the new tag was set to
'w=1/[\s^2^(Fo^2^)+(0.0628P)^2^+1.7308P] where P=(Fo^2^+2Fc^2^)/3'.

Automatic conversion script
Id: cif_fix_values 3143 2015-03-26 13:38:13Z robertas 
;
_cod_original_cell_volume 3065.4(22)
_cod_database_code 4321912

loop_
_symmetry_equiv_pos_as_xyz
'x, y, z'
'-x, y+1/2, -z+1/2'
'-x, -y, -z'
'x, -y-1/2, z-1/2'

loop_
_atom_site_aniso_label
_atom_site_aniso_U_11
_atom_site_aniso_U_22
_atom_site_aniso_U_33
_atom_site_aniso_U_23
_atom_site_aniso_U_13
_atom_site_aniso_U_12
Ba1 0.0392(2) 0.0368(2) 0.0376(2) 0.00204(11) 0.00113(11) 0.00023(12)
O1 0.057(3) 0.092(3) 0.038(2) 0.008(2) 0.001(2) 0.006(2)
O2 0.058(2) 0.047(2) 0.067(2) -0.012(2) 0.014(2) -0.010(2)
O3 0.077(3) 0.043(2) 0.067(2) -0.002(2) 0.001(2) 0.011(2)
N1 0.043(3) 0.052(2) 0.065(3) -0.006(2) -0.003(2) -0.003(2)
N2 0.047(3) 0.043(2) 0.064(3) 0.002(2) -0.001(2) 0.001(2)
N3 0.046(3) 0.039(2) 0.052(2) 0.004(2) 0.007(2) 0.002(2)
N4 0.049(3) 0.058(3) 0.055(2) 0.004(2) -0.001(2) 0.012(2)
C1 0.073(4) 0.061(3) 0.043(3) 0.014(2) 0.018(3) 0.014(3)
C3 0.044(3) 0.047(3) 0.086(4) -0.010(3) 0.006(3) -0.005(2)
C4 0.055(4) 0.049(3) 0.088(4) -0.014(3) 0.015(3) -0.012(3)
C5 0.070(4) 0.049(3) 0.079(4) -0.026(3) 0.020(3) -0.016(3)
C6 0.095(5) 0.040(3) 0.075(4) -0.004(3) 0.026(4) -0.003(3)
C7 0.104(6) 0.058(4) 0.088(5) -0.003(3) -0.009(4) 0.033(4)
C8 0.070(5) 0.086(5) 0.082(4) -0.003(4) -0.002(4) 0.040(4)
C9 0.069(4) 0.075(4) 0.067(4) 0.022(3) -0.010(3) 0.015(3)
C10 0.075(4) 0.091(4) 0.040(3) 0.008(3) -0.003(3) 0.004(4)
C11 0.053(4) 0.094(5) 0.063(4) 0.005(3) -0.014(3) 0.018(3)
C12 0.032(3) 0.086(4) 0.065(3) 0.003(3) 0.001(3) 0.000(3)
C13 0.044(4) 0.115(6) 0.103(5) 0.011(5) 0.014(4) 0.013(4)
C14 0.064(5) 0.133(7) 0.109(6) -0.008(6) 0.040(5) -0.003(5)
C15 0.090(6) 0.118(6) 0.069(4) -0.004(4) 0.023(4) -0.042(5)
C16 0.066(4) 0.078(4) 0.064(4) 0.005(3) -0.008(3) -0.019(3)
C17 0.035(3) 0.062(3) 0.056(3) -0.008(2) -0.002(2) -0.012(2)
C18 0.053(3) 0.045(3) 0.050(3) -0.003(2) 0.012(2) 0.006(2)
C19 0.045(3) 0.039(2) 0.047(3) -0.003(2) 0.006(2) 0.007(2)
C2 0.064(4) 0.049(3) 0.064(3) 0.017(2) 0.019(3) -0.001(3)
C20 0.043(3) 0.056(3) 0.062(3) -0.014(3) 0.007(3) 0.003(3)
C21 0.057(4) 0.054(3) 0.071(4) -0.017(3) -0.015(3) 0.012(3)
C22 0.077(4) 0.047(3) 0.050(3) -0.004(2) -0.012(3) 0.009(3)
C23 0.063(4) 0.041(3) 0.047(3) -0.002(2) 0.004(3) 0.004(2)
C24 0.045(3) 0.036(2) 0.044(2) -0.006(2) 0.003(2) 0.005(2)
Cl1 0.0422(7) 0.0514(7) 0.0588(7) 0.0025(6) -0.0068(6) -0.0033(6)
Cl2 0.0706(10) 0.0688(9) 0.0470(7) 0.0100(6) 0.0031(7) -0.0089(7)
O4 0.103(5) 0.173(6) 0.076(3) 0.006(4) -0.026(3) -0.024(4)
O5 0.086(4) 0.141(5) 0.079(3) 0.014(3) 0.032(3) -0.017(3)
O6 0.217(8) 0.064(3) 0.096(4) 0.019(3) 0.051(4) 0.002(4)
O7 0.117(4) 0.080(3) 0.051(2) 0.001(2) 0.012(2) 0.007(3)
O8 0.159(8) 0.382(14) 0.111(5) -0.045(7) 0.046(5) -0.162(9)
O9 0.188(9) 0.094(5) 0.285(12) -0.069(6) -0.013(9) 0.041(5)
O10 0.163(7) 0.093(4) 0.196(7) 0.047(4) -0.107(6) -0.015(4)
O11 0.103(4) 0.121(4) 0.121(4) 0.038(4) -0.056(4) -0.059(4)

loop_
_atom_site_label
_atom_site_type_symbol
_atom_site_fract_x
_atom_site_fract_y
_atom_site_fract_z
_atom_site_U_iso_or_equiv
_atom_site_thermal_displace_type
_atom_site_occupancy
_atom_site_calc_flag
_atom_site_refinement_flags
_atom_site_disorder_group
Ba1 Ba 0.73251(2) 0.10686(2) 0.15399(2) 0.03790(11) Uani 1 d . .
O1 O 0.7242(3) 0.0635(3) 0.3254(2) 0.0624(10) Uani 1 d . .
O2 O 0.5995(3) -0.0277(2) 0.0969(2) 0.0568(9) Uani 1 d . .
O3 O 0.7884(3) -0.0838(3) 0.1379(3) 0.0623(11) Uani 1 d . .
N1 N 0.8619(3) 0.2625(3) 0.2025(3) 0.0535(11) Uani 1 d . .
H1A H 0.8756(3) 0.2623(3) 0.2594(3) 0.080 Uiso 1 d R .
H1D H 0.8378(3) 0.3195(3) 0.1870(3) 0.080 Uiso 1 d R .
N2 N 0.6324(3) 0.2885(3) 0.1725(3) 0.0517(10) Uani 1 d . .
H2A H 0.6659(3) 0.3339(3) 0.1460(3) 0.080 Uiso 1 d R .
H2D H 0.6323(3) 0.3032(3) 0.2288(3) 0.080 Uiso 1 d R .
N3 N 0.5380(3) 0.0913(3) 0.2371(3) 0.0456(10) Uani 1 d . .
N4 N 0.9048(3) 0.0343(3) 0.2518(3) 0.0544(11) Uani 1 d . .
C1 C 0.6386(5) 0.0750(4) 0.3711(3) 0.0587(15) Uani 1 d . .
H1B H 0.6289(5) 0.1416(4) 0.3816(3) 0.080 Uiso 1 d R .
H1C H 0.6430(5) 0.0424(4) 0.4253(3) 0.080 Uiso 1 d R .
C3 C 0.4736(4) 0.0369(4) 0.1782(4) 0.0588(14) Uani 1 d . .
H3A H 0.4530(4) 0.0778(4) 0.1318(4) 0.080 Uiso 1 d R .
H3B H 0.4183(4) 0.0194(4) 0.2094(4) 0.080 Uiso 1 d R .
C4 C 0.5173(4) -0.0526(4) 0.1425(4) 0.064(2) Uani 1 d . .
H4A H 0.5332(4) -0.0968(4) 0.1879(4) 0.080 Uiso 1 d R .
H4B H 0.4722(4) -0.0826(4) 0.1036(4) 0.080 Uiso 1 d R .
C5 C 0.6432(5) -0.1085(4) 0.0588(4) 0.066(2) Uani 1 d . .
H5A H 0.6744(5) -0.0879(4) 0.0080(4) 0.080 Uiso 1 d R .
H5B H 0.5952(5) -0.1539(4) 0.0417(4) 0.080 Uiso 1 d R .
C6 C 0.7156(5) -0.1537(4) 0.1179(4) 0.070(2) Uani 1 d . .
H6A H 0.6856(5) -0.1744(4) 0.1693(4) 0.080 Uiso 1 d R .
H6B H 0.7428(5) -0.2081(4) 0.0906(4) 0.080 Uiso 1 d R .
C7 C 0.8701(6) -0.1228(5) 0.1806(5) 0.084(2) Uani 1 d . .
H7A H 0.8974(6) -0.1718(5) 0.1460(5) 0.080 Uiso 1 d R .
H7B H 0.8509(6) -0.1511(5) 0.2335(5) 0.080 Uiso 1 d R .
C8 C 0.9412(5) -0.0466(5) 0.2003(5) 0.079(2) Uani 1 d . .
H8A H 0.9943(5) -0.0744(5) 0.2314(5) 0.080 Uiso 1 d R .
H8B H 0.9640(5) -0.0223(5) 0.1470(5) 0.080 Uiso 1 d R .
C9 C 0.8796(5) 0.0011(5) 0.3383(4) 0.070(2) Uani 1 d . .
H9A H 0.9364(5) -0.0041(5) 0.3739(4) 0.080 Uiso 1 d R .
H9B H 0.8514(5) -0.0610(5) 0.3334(4) 0.080 Uiso 1 d R .
C10 C 0.8095(5) 0.0652(5) 0.3787(3) 0.069(2) Uani 1 d . .
H10A H 0.7968(5) 0.0447(5) 0.4361(3) 0.080 Uiso 1 d R .
H10B H 0.8353(5) 0.1285(5) 0.3812(3) 0.080 Uiso 1 d R .
C11 C 0.9808(5) 0.1068(5) 0.2628(4) 0.071(2) Uani 1 d . .
H11A H 1.0384(5) 0.0760(5) 0.2828(4) 0.080 Uiso 1 d R .
H11B H 0.9621(5) 0.1504(5) 0.3067(4) 0.080 Uiso 1 d R .
C12 C 1.0009(4) 0.1624(5) 0.1826(4) 0.0611(15) Uani 1 d . .
C13 C 1.0792(5) 0.1381(6) 0.1343(5) 0.087(2) Uani 1 d . .
H13A H 1.1165(5) 0.0833(6) 0.1503(5) 0.080 Uiso 1 d R .
C14 C 1.1000(6) 0.1867(7) 0.0617(6) 0.101(3) Uani 1 d . .
H14A H 1.1556(6) 0.1720(7) 0.0299(6) 0.080 Uiso 1 d R .
C15 C 1.0437(6) 0.2624(7) 0.0365(5) 0.092(2) Uani 1 d . .
H15A H 1.0577(6) 0.2955(7) -0.0157(5) 0.080 Uiso 1 d R .
C16 C 0.9665(5) 0.2891(5) 0.0819(4) 0.070(2) Uani 1 d . .
H16A H 0.9291(5) 0.3428(5) 0.0631(4) 0.080 Uiso 1 d R .
C17 C 0.9441(4) 0.2387(4) 0.1558(3) 0.0510(13) Uani 1 d . .
C18 C 0.4881(4) 0.1820(4) 0.2608(3) 0.0490(12) Uani 1 d . .
H18A H 0.5294(4) 0.2172(4) 0.2993(3) 0.080 Uiso 1 d R .
H18B H 0.4310(4) 0.1674(4) 0.2905(3) 0.080 Uiso 1 d R .
C19 C 0.4648(4) 0.2440(3) 0.1838(3) 0.0435(11) Uani 1 d . .
C2 C 0.5581(4) 0.0367(4) 0.3165(4) 0.0587(15) Uani 1 d . .
H2B H 0.5731(4) -0.0279(4) 0.3020(4) 0.080 Uiso 1 d R .
H2C H 0.5013(4) 0.0356(4) 0.3493(4) 0.080 Uiso 1 d R .
C20 C 0.3712(4) 0.2529(4) 0.1531(3) 0.0534(13) Uani 1 d . .
H20A H 0.3209(4) 0.2222(4) 0.1830(3) 0.080 Uiso 1 d R .
C21 C 0.3489(5) 0.3042(4) 0.0798(4) 0.0611(15) Uani 1 d . .
H21A H 0.2839(5) 0.3101(4) 0.0596(4) 0.080 Uiso 1 d R .
C22 C 0.4194(5) 0.3466(4) 0.0349(3) 0.0582(15) Uani 1 d . .
H22A H 0.4038(5) 0.3821(4) -0.0163(3) 0.080 Uiso 1 d R .
C23 C 0.5136(4) 0.3401(3) 0.0652(3) 0.0505(13) Uani 1 d . .
H23A H 0.5629(4) 0.3692(3) 0.0328(3) 0.080 Uiso 1 d R .
C24 C 0.5368(4) 0.2917(3) 0.1412(3) 0.0414(11) Uani 1 d . .
Cl1 Cl 0.76839(10) 0.53289(9) 0.13434(8) 0.0510(3) Uani 1 d . .
Cl2 Cl 0.76021(11) 0.15840(10) -0.06736(8) 0.0621(4) Uani 1 d . .
O4 O 0.6898(4) 0.1706(5) -0.1331(3) 0.118(2) Uani 1 d . .
O5 O 0.8496(4) 0.1792(4) -0.1030(3) 0.101(2) Uani 1 d . .
O6 O 0.7606(6) 0.0669(4) -0.0309(4) 0.125(2) Uani 1 d . .
O7 O 0.7438(4) 0.2243(3) 0.0014(3) 0.0828(14) Uani 1 d . .
O8 O 0.8351(6) 0.5548(9) 0.0764(5) 0.217(5) Uani 1 d . .
O9 O 0.7487(7) 0.6172(5) 0.1705(7) 0.189(4) Uani 1 d . .
O10 O 0.8058(5) 0.4737(4) 0.1974(5) 0.153(3) Uani 1 d . .
O11 O 0.6885(4) 0.4884(4) 0.0938(4) 0.116(2) Uani 1 d . .

loop_
_atom_type_symbol
_atom_type_description
_atom_type_scat_dispersion_real
_atom_type_scat_dispersion_imag
_atom_type_scat_source
C C 0.0033 0.0016 'International Tables Vol C Tables 4.2.6.8 and 6.1.1.4'
H H 0.0000 0.0000 'International Tables Vol C Tables 4.2.6.8 and 6.1.1.4'
N N 0.0061 0.0033 'International Tables Vol C Tables 4.2.6.8 and 6.1.1.4'
O O 0.0106 0.0060 'International Tables Vol C Tables 4.2.6.8 and 6.1.1.4'
Cl Cl 0.1484 0.1585 'International Tables Vol C Tables 4.2.6.8 and 6.1.1.4'
Ba Ba -0.3244 2.2819 'International Tables Vol C Tables 4.2.6.8 and 6.1.1.4'

loop_
_geom_angle_atom_site_label_1
_geom_angle_atom_site_label_2
_geom_angle_atom_site_label_3
_geom_angle
_geom_angle_site_symmetry_1
_geom_angle_site_symmetry_3
_geom_angle_publ_flag
O1 Ba1 O2 96.39(12) . . ?
O1 Ba1 O3 83.98(12) . . ?
O2 Ba1 O3 60.65(12) . . ?
O1 Ba1 O7 158.13(13) . . ?
O2 Ba1 O7 100.24(13) . . ?
O3 Ba1 O7 116.60(12) . . ?
O1 Ba1 N1 87.69(13) . . ?
O2 Ba1 N1 174.07(12) . . ?
O3 Ba1 N1 124.27(13) . . ?
O7 Ba1 N1 74.77(14) . . ?
O1 Ba1 N2 93.62(13) . . ?
O2 Ba1 N2 107.62(12) . . ?
O3 Ba1 N2 167.50(13) . . ?
O7 Ba1 N2 67.89(13) . . ?
N1 Ba1 N2 67.72(13) . . ?
O1 Ba1 O6 155.69(14) . . ?
O2 Ba1 O6 70.7(2) . . ?
O3 Ba1 O6 71.75(13) . . ?
O7 Ba1 O6 45.74(13) . . ?
N1 Ba1 O6 106.9(2) . . ?
N2 Ba1 O6 109.76(14) . . ?
O1 Ba1 N4 59.23(13) . . ?
O2 Ba1 N4 117.05(12) . . ?
O3 Ba1 N4 59.81(12) . . ?
O7 Ba1 N4 123.08(14) . . ?
N1 Ba1 N4 68.75(13) . . ?
N2 Ba1 N4 128.93(12) . . ?
O6 Ba1 N4 107.4(2) . . ?
O1 Ba1 N3 60.59(12) . . ?
O2 Ba1 N3 59.21(11) . . ?
O3 Ba1 N3 103.00(11) . . ?
O7 Ba1 N3 117.22(13) . . ?
N1 Ba1 N3 119.93(12) . . ?
N2 Ba1 N3 65.43(11) . . ?
O6 Ba1 N3 122.8(2) . . ?
N4 Ba1 N3 118.54(12) . . ?
O1 Ba1 Cl2 176.03(9) . . ?
O2 Ba1 Cl2 85.48(8) . . ?
O3 Ba1 Cl2 93.94(9) . . ?
O7 Ba1 Cl2 23.04(9) . . ?
N1 Ba1 Cl2 90.70(10) . . ?
N2 Ba1 Cl2 89.13(9) . . ?
O6 Ba1 Cl2 22.71(10) . . ?
N4 Ba1 Cl2 116.80(10) . . ?
N3 Ba1 Cl2 123.27(9) . . ?
C1 O1 C10 114.4(4) . . ?
C1 O1 Ba1 121.5(3) . . ?
C10 O1 Ba1 119.9(3) . . ?
C4 O2 C5 112.2(4) . . ?
C4 O2 Ba1 123.8(3) . . ?
C5 O2 Ba1 112.3(3) . . ?
C7 O3 C6 113.4(5) . . ?
C7 O3 Ba1 123.4(4) . . ?
C6 O3 Ba1 118.1(3) . . ?
C17 N1 Ba1 101.5(3) . . ?
C24 N2 Ba1 116.6(3) . . ?
C2 N3 C3 110.3(4) . . ?
C2 N3 C18 108.3(4) . . ?
C3 N3 C18 108.0(4) . . ?
C2 N3 Ba1 103.9(3) . . ?
C3 N3 Ba1 108.2(3) . . ?
C18 N3 Ba1 118.1(3) . . ?
C11 N4 C9 107.7(5) . . ?
C11 N4 C8 109.2(5) . . ?
C9 N4 C8 110.2(5) . . ?
C11 N4 Ba1 113.1(3) . . ?
C9 N4 Ba1 110.9(3) . . ?
C8 N4 Ba1 105.7(3) . . ?
O1 C1 C2 108.1(4) . . ?
N3 C3 C4 114.2(5) . . ?
O2 C4 C3 108.9(4) . . ?
O2 C5 C6 112.1(5) . . ?
O3 C6 C5 108.0(5) . . ?
O3 C7 C8 110.3(5) . . ?
C7 C8 N4 114.9(6) . . ?
N4 C9 C10 112.0(5) . . ?
O1 C10 C9 107.3(5) . . ?
N4 C11 C12 114.4(5) . . ?
C17 C12 C13 118.8(6) . . ?
C17 C12 C11 121.8(5) . . ?
C13 C12 C11 119.4(6) . . ?
C14 C13 C12 121.2(7) . . ?
C13 C14 C15 119.3(7) . . ?
C16 C15 C14 121.5(7) . . ?
C15 C16 C17 119.4(7) . . ?
C12 C17 C16 119.7(5) . . ?
C12 C17 N1 119.6(5) . . ?
C16 C17 N1 120.6(5) . . ?
N3 C18 C19 112.7(4) . . ?
C20 C19 C24 119.0(5) . . ?
C20 C19 C18 120.2(5) . . ?
C24 C19 C18 120.8(5) . . ?
N3 C2 C1 114.3(4) . . ?
C21 C20 C19 121.3(5) . . ?
C22 C21 C20 120.1(6) . . ?
C21 C22 C23 119.6(5) . . ?
C24 C23 C22 120.9(5) . . ?
C23 C24 C19 118.9(5) . . ?
C23 C24 N2 120.2(5) . . ?
C19 C24 N2 120.9(4) . . ?
O9 Cl1 O8 103.5(7) . . ?
O9 Cl1 O10 108.2(6) . . ?
O8 Cl1 O10 110.8(7) . . ?
O9 Cl1 O11 113.9(5) . . ?
O8 Cl1 O11 111.0(4) . . ?
O10 Cl1 O11 109.3(4) . . ?
O6 Cl2 O4 113.4(4) . . ?
O6 Cl2 O5 110.7(4) . . ?
O4 Cl2 O5 107.5(4) . . ?
O6 Cl2 O7 106.6(3) . . ?
O4 Cl2 O7 109.7(4) . . ?
O5 Cl2 O7 108.8(3) . . ?
O6 Cl2 Ba1 54.6(2) . . ?
O4 Cl2 Ba1 129.2(3) . . ?
O5 Cl2 Ba1 123.1(2) . . ?
O7 Cl2 Ba1 52.0(2) . . ?
Cl2 O6 Ba1 102.7(3) . . ?
Cl2 O7 Ba1 104.9(2) . . ?

loop_
_geom_bond_atom_site_label_1
_geom_bond_atom_site_label_2
_geom_bond_distance
_geom_bond_site_symmetry_2
_geom_bond_publ_flag
Ba1 O1 2.742(4) . ?
Ba1 O2 2.783(4) . ?
Ba1 O3 2.804(4) . ?
Ba1 O7 2.898(4) . ?
Ba1 N1 2.926(4) . ?
Ba1 N2 2.931(4) . ?
Ba1 O6 2.968(6) . ?
Ba1 N4 2.997(4) . ?
Ba1 N3 3.065(4) . ?
Ba1 Cl2 3.552(2) . ?
O1 C1 1.423(7) . ?
O1 C10 1.436(7) . ?
O2 C4 1.417(7) . ?
O2 C5 1.427(6) . ?
O3 C7 1.419(8) . ?
O3 C6 1.443(8) . ?
N1 C17 1.421(7) . ?
N2 C24 1.415(6) . ?
N3 C2 1.474(6) . ?
N3 C3 1.479(7) . ?
N3 C18 1.504(6) . ?
N4 C11 1.481(8) . ?
N4 C9 1.477(7) . ?
N4 C8 1.489(7) . ?
C1 C2 1.494(8) . ?
C3 C4 1.512(7) . ?
C5 C6 1.492(9) . ?
C7 C8 1.488(10) . ?
C9 C10 1.487(9) . ?
C11 C12 1.507(9) . ?
C12 C17 1.392(8) . ?
C12 C13 1.393(9) . ?
C13 C14 1.358(11) . ?
C14 C15 1.375(12) . ?
C15 C16 1.365(10) . ?
C16 C17 1.394(8) . ?
C18 C19 1.508(7) . ?
C19 C20 1.390(7) . ?
C19 C24 1.396(7) . ?
C20 C21 1.377(8) . ?
C21 C22 1.366(9) . ?
C22 C23 1.393(8) . ?
C23 C24 1.392(7) . ?
Cl1 O9 1.343(7) . ?
Cl1 O8 1.355(7) . ?
Cl1 O10 1.377(6) . ?
Cl1 O11 1.415(5) . ?
Cl2 O6 1.405(5) . ?
Cl2 O4 1.412(5) . ?
Cl2 O5 1.418(5) . ?
Cl2 O7 1.438(4) . ?

loop_
_geom_torsion_atom_site_label_1
_geom_torsion_atom_site_label_2
_geom_torsion_atom_site_label_3
_geom_torsion_atom_site_label_4
_geom_torsion
_geom_torsion_site_symmetry_1
_geom_torsion_site_symmetry_2
_geom_torsion_site_symmetry_3
_geom_torsion_site_symmetry_4
_geom_torsion_publ_flag
O2 Ba1 O1 C1 -62.6(4) . . . . ?
O3 Ba1 O1 C1 -122.1(4) . . . . ?
O7 Ba1 O1 C1 76.8(6) . . . . ?
N1 Ba1 O1 C1 113.1(4) . . . . ?
N2 Ba1 O1 C1 45.6(4) . . . . ?
O6 Ba1 O1 C1 -118.7(5) . . . . ?
N4 Ba1 O1 C1 179.6(5) . . . . ?
N3 Ba1 O1 C1 -13.5(4) . . . . ?
Cl2 Ba1 O1 C1 179.3(266) . . . . ?
O2 Ba1 O1 C10 142.1(4) . . . . ?
O3 Ba1 O1 C10 82.6(4) . . . . ?
O7 Ba1 O1 C10 -78.5(6) . . . . ?
N1 Ba1 O1 C10 -42.2(4) . . . . ?
N2 Ba1 O1 C10 -109.7(4) . . . . ?
O6 Ba1 O1 C10 86.0(6) . . . . ?
N4 Ba1 O1 C10 24.3(4) . . . . ?
N3 Ba1 O1 C10 -168.8(4) . . . . ?
Cl2 Ba1 O1 C10 24.0(17) . . . . ?
O1 Ba1 O2 C4 36.5(4) . . . . ?
O3 Ba1 O2 C4 115.9(4) . . . . ?
O7 Ba1 O2 C4 -129.3(4) . . . . ?
N1 Ba1 O2 C4 -96.9(12) . . . . ?
N2 Ba1 O2 C4 -59.4(4) . . . . ?
O6 Ba1 O2 C4 -164.8(4) . . . . ?
N4 Ba1 O2 C4 95.1(4) . . . . ?
N3 Ba1 O2 C4 -13.6(4) . . . . ?
Cl2 Ba1 O2 C4 -147.0(4) . . . . ?
O1 Ba1 O2 C5 -103.6(4) . . . . ?
O3 Ba1 O2 C5 -24.2(3) . . . . ?
O7 Ba1 O2 C5 90.6(4) . . . . ?
N1 Ba1 O2 C5 123.0(11) . . . . ?
N2 Ba1 O2 C5 160.5(4) . . . . ?
O6 Ba1 O2 C5 55.2(4) . . . . ?
N4 Ba1 O2 C5 -45.0(4) . . . . ?
N3 Ba1 O2 C5 -153.7(4) . . . . ?
Cl2 Ba1 O2 C5 72.9(4) . . . . ?
O1 Ba1 O3 C7 -59.1(5) . . . . ?
O2 Ba1 O3 C7 -160.0(5) . . . . ?
O7 Ba1 O3 C7 113.1(5) . . . . ?
N1 Ba1 O3 C7 23.9(5) . . . . ?
N2 Ba1 O3 C7 -138.6(6) . . . . ?
O6 Ba1 O3 C7 122.3(5) . . . . ?
N4 Ba1 O3 C7 -1.4(5) . . . . ?
N3 Ba1 O3 C7 -117.1(5) . . . . ?
Cl2 Ba1 O3 C7 117.5(5) . . . . ?
O1 Ba1 O3 C6 93.7(4) . . . . ?
O2 Ba1 O3 C6 -7.1(3) . . . . ?
O7 Ba1 O3 C6 -94.1(4) . . . . ?
N1 Ba1 O3 C6 176.8(4) . . . . ?
N2 Ba1 O3 C6 14.2(7) . . . . ?
O6 Ba1 O3 C6 -84.8(4) . . . . ?
N4 Ba1 O3 C6 151.4(4) . . . . ?
N3 Ba1 O3 C6 35.8(4) . . . . ?
Cl2 Ba1 O3 C6 -89.7(4) . . . . ?
O1 Ba1 N1 C17 121.6(3) . . . . ?
O2 Ba1 N1 C17 -104.7(11) . . . . ?
O3 Ba1 N1 C17 40.4(4) . . . . ?
O7 Ba1 N1 C17 -71.6(3) . . . . ?
N2 Ba1 N1 C17 -143.6(3) . . . . ?
O6 Ba1 N1 C17 -38.7(3) . . . . ?
N4 Ba1 N1 C17 63.8(3) . . . . ?
N3 Ba1 N1 C17 175.4(3) . . . . ?
Cl2 Ba1 N1 C17 -54.8(3) . . . . ?
O1 Ba1 N2 C24 -106.0(3) . . . . ?
O2 Ba1 N2 C24 -8.1(4) . . . . ?
O3 Ba1 N2 C24 -27.5(8) . . . . ?
O7 Ba1 N2 C24 86.1(4) . . . . ?
N1 Ba1 N2 C24 168.0(4) . . . . ?
O6 Ba1 N2 C24 67.2(4) . . . . ?
N4 Ba1 N2 C24 -158.5(3) . . . . ?
N3 Ba1 N2 C24 -50.7(3) . . . . ?
Cl2 Ba1 N2 C24 76.9(3) . . . . ?
O1 Ba1 N3 C2 -18.9(3) . . . . ?
O2 Ba1 N3 C2 100.1(3) . . . . ?
O3 Ba1 N3 C2 56.4(3) . . . . ?
O7 Ba1 N3 C2 -174.1(3) . . . . ?
N1 Ba1 N3 C2 -86.7(3) . . . . ?
N2 Ba1 N3 C2 -128.6(3) . . . . ?
O6 Ba1 N3 C2 132.9(3) . . . . ?
N4 Ba1 N3 C2 -6.0(3) . . . . ?
Cl2 Ba1 N3 C2 160.1(3) . . . . ?
O1 Ba1 N3 C3 -136.1(3) . . . . ?
O2 Ba1 N3 C3 -17.1(3) . . . . ?
O3 Ba1 N3 C3 -60.8(3) . . . . ?
O7 Ba1 N3 C3 68.7(3) . . . . ?
N1 Ba1 N3 C3 156.1(3) . . . . ?
N2 Ba1 N3 C3 114.2(3) . . . . ?
O6 Ba1 N3 C3 15.7(3) . . . . ?
N4 Ba1 N3 C3 -123.3(3) . . . . ?
Cl2 Ba1 N3 C3 42.8(3) . . . . ?
O1 Ba1 N3 C18 101.0(4) . . . . ?
O2 Ba1 N3 C18 -140.0(4) . . . . ?
O3 Ba1 N3 C18 176.3(3) . . . . ?
O7 Ba1 N3 C18 -54.2(4) . . . . ?
N1 Ba1 N3 C18 33.2(4) . . . . ?
N2 Ba1 N3 C18 -8.7(3) . . . . ?
O6 Ba1 N3 C18 -107.2(3) . . . . ?
N4 Ba1 N3 C18 113.8(3) . . . . ?
Cl2 Ba1 N3 C18 -80.0(3) . . . . ?
O1 Ba1 N4 C11 -111.8(4) . . . . ?
O2 Ba1 N4 C11 167.3(3) . . . . ?
O3 Ba1 N4 C11 146.4(4) . . . . ?
O7 Ba1 N4 C11 42.5(4) . . . . ?
N1 Ba1 N4 C11 -11.3(4) . . . . ?
N2 Ba1 N4 C11 -44.5(4) . . . . ?
O6 Ba1 N4 C11 90.5(4) . . . . ?
N3 Ba1 N4 C11 -124.8(4) . . . . ?
Cl2 Ba1 N4 C11 68.2(4) . . . . ?
O1 Ba1 N4 C9 9.3(4) . . . . ?
O2 Ba1 N4 C9 -71.5(4) . . . . ?
O3 Ba1 N4 C9 -92.5(4) . . . . ?
O7 Ba1 N4 C9 163.7(4) . . . . ?
N1 Ba1 N4 C9 109.8(4) . . . . ?
N2 Ba1 N4 C9 76.6(4) . . . . ?
O6 Ba1 N4 C9 -148.3(4) . . . . ?
N3 Ba1 N4 C9 -3.7(4) . . . . ?
Cl2 Ba1 N4 C9 -170.7(3) . . . . ?
O1 Ba1 N4 C8 128.8(4) . . . . ?
O2 Ba1 N4 C8 47.9(4) . . . . ?
O3 Ba1 N4 C8 26.9(4) . . . . ?
O7 Ba1 N4 C8 -76.9(4) . . . . ?
N1 Ba1 N4 C8 -130.8(4) . . . . ?
N2 Ba1 N4 C8 -163.9(4) . . . . ?
O6 Ba1 N4 C8 -28.9(4) . . . . ?
N3 Ba1 N4 C8 115.8(4) . . . . ?
Cl2 Ba1 N4 C8 -51.2(4) . . . . ?
C10 O1 C1 C2 -159.2(5) . . . . ?
Ba1 O1 C1 C2 44.2(5) . . . . ?
C2 N3 C3 C4 -66.8(6) . . . . ?
C18 N3 C3 C4 175.0(5) . . . . ?
Ba1 N3 C3 C4 46.2(5) . . . . ?
C5 O2 C4 C3 -178.1(5) . . . . ?
Ba1 O2 C4 C3 41.8(6) . . . . ?
N3 C3 C4 O2 -59.2(7) . . . . ?
C4 O2 C5 C6 -89.6(6) . . . . ?
Ba1 O2 C5 C6 55.2(5) . . . . ?
C7 O3 C6 C5 -169.0(5) . . . . ?
Ba1 O3 C6 C5 35.5(5) . . . . ?
O2 C5 C6 O3 -60.4(6) . . . . ?
C6 O3 C7 C8 -179.1(5) . . . . ?
Ba1 O3 C7 C8 -25.2(8) . . . . ?
O3 C7 C8 N4 56.3(8) . . . . ?
C11 N4 C8 C7 -177.2(5) . . . . ?
C9 N4 C8 C7 64.7(7) . . . . ?
Ba1 N4 C8 C7 -55.2(6) . . . . ?
C11 N4 C9 C10 83.8(6) . . . . ?
C8 N4 C9 C10 -157.1(6) . . . . ?
Ba1 N4 C9 C10 -40.4(6) . . . . ?
C1 O1 C10 C9 147.9(5) . . . . ?
Ba1 O1 C10 C9 -55.1(6) . . . . ?
N4 C9 C10 O1 62.2(7) . . . . ?
C9 N4 C11 C12 -168.1(5) . . . . ?
C8 N4 C11 C12 72.2(6) . . . . ?
Ba1 N4 C11 C12 -45.1(6) . . . . ?
N4 C11 C12 C17 80.5(7) . . . . ?
N4 C11 C12 C13 -100.4(7) . . . . ?
C17 C12 C13 C14 -0.6(11) . . . . ?
C11 C12 C13 C14 -179.7(7) . . . . ?
C12 C13 C14 C15 1.2(13) . . . . ?
C13 C14 C15 C16 -0.9(13) . . . . ?
C14 C15 C16 C17 0.1(11) . . . . ?
C13 C12 C17 C16 -0.2(9) . . . . ?
C11 C12 C17 C16 178.9(5) . . . . ?
C13 C12 C17 N1 177.7(6) . . . . ?
C11 C12 C17 N1 -3.2(8) . . . . ?
C15 C16 C17 C12 0.5(9) . . . . ?
C15 C16 C17 N1 -177.5(5) . . . . ?
Ba1 N1 C17 C12 -72.9(5) . . . . ?
Ba1 N1 C17 C16 105.0(5) . . . . ?
C2 N3 C18 C19 179.5(4) . . . . ?
C3 N3 C18 C19 -61.0(6) . . . . ?
Ba1 N3 C18 C19 61.9(5) . . . . ?
N3 C18 C19 C20 107.5(5) . . . . ?
N3 C18 C19 C24 -71.1(6) . . . . ?
C3 N3 C2 C1 167.0(5) . . . . ?
C18 N3 C2 C1 -75.0(6) . . . . ?
Ba1 N3 C2 C1 51.3(5) . . . . ?
O1 C1 C2 N3 -66.6(6) . . . . ?
C24 C19 C20 C21 2.9(7) . . . . ?
C18 C19 C20 C21 -175.9(5) . . . . ?
C19 C20 C21 C22 0.9(8) . . . . ?
C20 C21 C22 C23 -2.0(8) . . . . ?
C21 C22 C23 C24 -0.7(8) . . . . ?
C22 C23 C24 C19 4.4(7) . . . . ?
C22 C23 C24 N2 -177.9(4) . . . . ?
C20 C19 C24 C23 -5.4(7) . . . . ?
C18 C19 C24 C23 173.3(4) . . . . ?
C20 C19 C24 N2 176.9(4) . . . . ?
C18 C19 C24 N2 -4.4(7) . . . . ?
Ba1 N2 C24 C23 -106.3(4) . . . . ?
Ba1 N2 C24 C19 71.4(5) . . . . ?
O1 Ba1 Cl2 O6 70.4(15) . . . . ?
O2 Ba1 Cl2 O6 -48.0(4) . . . . ?
O3 Ba1 Cl2 O6 12.1(4) . . . . ?
O7 Ba1 Cl2 O6 -177.9(5) . . . . ?
N1 Ba1 Cl2 O6 136.5(4) . . . . ?
N2 Ba1 Cl2 O6 -155.8(4) . . . . ?
O6 Ba1 Cl2 O6 0.0 . . . . ?
N4 Ba1 Cl2 O6 70.1(4) . . . . ?
N3 Ba1 Cl2 O6 -96.3(4) . . . . ?
O1 Ba1 Cl2 O4 163.2(15) . . . . ?
O2 Ba1 Cl2 O4 44.8(4) . . . . ?
O3 Ba1 Cl2 O4 104.9(4) . . . . ?
O7 Ba1 Cl2 O4 -85.1(5) . . . . ?
N1 Ba1 Cl2 O4 -130.6(4) . . . . ?
N2 Ba1 Cl2 O4 -62.9(4) . . . . ?
O6 Ba1 Cl2 O4 92.9(6) . . . . ?
N4 Ba1 Cl2 O4 162.9(4) . . . . ?
N3 Ba1 Cl2 O4 -3.4(4) . . . . ?
O1 Ba1 Cl2 O5 -22.8(15) . . . . ?
O2 Ba1 Cl2 O5 -141.2(3) . . . . ?
O3 Ba1 Cl2 O5 -81.1(3) . . . . ?
O7 Ba1 Cl2 O5 88.9(4) . . . . ?
N1 Ba1 Cl2 O5 43.3(3) . . . . ?
N2 Ba1 Cl2 O5 111.0(3) . . . . ?
O6 Ba1 Cl2 O5 -93.2(5) . . . . ?
N4 Ba1 Cl2 O5 -23.1(3) . . . . ?
N3 Ba1 Cl2 O5 170.6(3) . . . . ?
O1 Ba1 Cl2 O7 -111.7(14) . . . . ?
O2 Ba1 Cl2 O7 129.9(3) . . . . ?
O3 Ba1 Cl2 O7 -170.0(3) . . . . ?
O7 Ba1 Cl2 O7 0.0 . . . . ?
N1 Ba1 Cl2 O7 -45.6(3) . . . . ?
N2 Ba1 Cl2 O7 22.2(3) . . . . ?
O6 Ba1 Cl2 O7 177.9(5) . . . . ?
N4 Ba1 Cl2 O7 -112.0(3) . . . . ?
N3 Ba1 Cl2 O7 81.7(3) . . . . ?
O4 Cl2 O6 Ba1 -122.5(4) . . . . ?
O5 Cl2 O6 Ba1 116.6(3) . . . . ?
O7 Cl2 O6 Ba1 -1.7(4) . . . . ?
Ba1 Cl2 O6 Ba1 0.0 . . . . ?
O1 Ba1 O6 Cl2 -170.9(2) . . . . ?
O2 Ba1 O6 Cl2 128.3(4) . . . . ?
O3 Ba1 O6 Cl2 -167.3(4) . . . . ?
O7 Ba1 O6 Cl2 1.1(3) . . . . ?
N1 Ba1 O6 Cl2 -46.0(4) . . . . ?
N2 Ba1 O6 Cl2 25.8(4) . . . . ?
N4 Ba1 O6 Cl2 -118.5(4) . . . . ?
N3 Ba1 O6 Cl2 98.7(4) . . . . ?
Cl2 Ba1 O6 Cl2 0.0 . . . . ?
O6 Cl2 O7 Ba1 1.8(4) . . . . ?
O4 Cl2 O7 Ba1 124.9(3) . . . . ?
O5 Cl2 O7 Ba1 -117.7(3) . . . . ?
Ba1 Cl2 O7 Ba1 0.0 . . . . ?
O1 Ba1 O7 Cl2 170.1(2) . . . . ?
O2 Ba1 O7 Cl2 -51.0(3) . . . . ?
O3 Ba1 O7 Cl2 11.2(3) . . . . ?
N1 Ba1 O7 Cl2 132.3(3) . . . . ?
N2 Ba1 O7 Cl2 -156.0(3) . . . . ?
O6 Ba1 O7 Cl2 -1.1(3) . . . . ?
N4 Ba1 O7 Cl2 81.0(3) . . . . ?
N3 Ba1 O7 Cl2 -111.5(3) . . . . ?
Cl2 Ba1 O7 Cl2 0.0 . . . . ?
